data_4314798
loop_
_publ_author_name
'Alexander M. Spokoyny'
'Mari S. Rosen'
'Pirmin A. Ulmann'
'Charlotte Stern'
'Chad A. Mirkin'

_publ_section_title
;
 Selective Formation of Heteroligated Pt(II) Complexes with Bidentate
 Phosphine-Thioether (P,S) and Phosphine-Selenoether (P,Se) Ligands via
 the Halide-Induced Ligand Rearrangement Reaction
;
_journal_name_full 'Inorganic Chemistry'
_journal_page_first 1577
_journal_page_last 1586
_journal_paper_doi 10.1021/ic901991w
_journal_volume 49
_journal_year 2010
_chemical_formula_sum 'C36 H38 Cl4 P2 Pt S Se'
_chemical_formula_weight 980.51
_chemical_name_systematic
; 
 ? 
;
_space_group_IT_number 2
_symmetry_cell_setting triclinic
_symmetry_space_group_name_Hall '-P 1'
_symmetry_space_group_name_H-M 'P -1'
_atom_sites_solution_hydrogens geom
_atom_sites_solution_primary direct
_atom_sites_solution_secondary difmap
_audit_creation_method SHELXL-97
_cell_angle_alpha 83.721(2)
_cell_angle_beta 86.262(2)
_cell_angle_gamma 85.680(2)
_cell_formula_units_Z 2
_cell_length_a 9.7594(4)
_cell_length_b 11.4970(5)
_cell_length_c 16.6076(6)
_cell_measurement_reflns_used 9957
_cell_measurement_temperature 100(2)
_cell_measurement_theta_max 67.894
_cell_measurement_theta_min 4.982
_cell_volume 1843.94(13)
_computing_cell_refinement 'SAINT V7.23A (Bruker, 2005)'
_computing_data_collection 'APEX2 (Bruker, 2006)'
_computing_data_reduction 'Bruker APEX2'
_computing_molecular_graphics 'Bruker SHELXTL'
_computing_publication_material 'Bruker SHELXTL'
_computing_structure_refinement 'SHELXTL V6.12 (Bruker, 2005)'
_computing_structure_solution 'SHELXTL V6.12 (Bruker, 2005)'
_diffrn_ambient_temperature 100(2)
_diffrn_measured_fraction_theta_full 0.993
_diffrn_measured_fraction_theta_max 0.917
_diffrn_measurement_device_type 'CCD area detector'
_diffrn_measurement_method 'phi and omega scans'
_diffrn_radiation_monochromator graphite
_diffrn_radiation_source 'fine-focus sealed tube'
_diffrn_radiation_type MoK\a
_diffrn_radiation_wavelength 0.71073
_diffrn_reflns_av_R_equivalents 0.0471
_diffrn_reflns_av_sigmaI/netI 0.0623
_diffrn_reflns_limit_h_max 15
_diffrn_reflns_limit_h_min -14
_diffrn_reflns_limit_k_max 18
_diffrn_reflns_limit_k_min -17
_diffrn_reflns_limit_l_max 23
_diffrn_reflns_limit_l_min -25
_diffrn_reflns_number 30926
_diffrn_reflns_theta_full 30.00
_diffrn_reflns_theta_max 34.50
_diffrn_reflns_theta_min 2.06
_exptl_absorpt_coefficient_mu 5.251
_exptl_absorpt_correction_T_max 0.9012
_exptl_absorpt_correction_T_min 0.2507
_exptl_absorpt_correction_type numerical
_exptl_absorpt_process_details face-indexed
_exptl_crystal_colour colourless
_exptl_crystal_density_diffrn 1.766
_exptl_crystal_density_method 'not measured'
_exptl_crystal_description needle
_exptl_crystal_F_000 960
_exptl_crystal_size_max 0.519
_exptl_crystal_size_mid 0.09
_exptl_crystal_size_min 0.02
_refine_diff_density_max 3.057
_refine_diff_density_min -1.535
_refine_diff_density_rms 0.167
_refine_ls_extinction_method none
_refine_ls_goodness_of_fit_ref 0.881
_refine_ls_hydrogen_treatment constr
_refine_ls_matrix_type full
_refine_ls_number_parameters 407
_refine_ls_number_reflns 14339
_refine_ls_number_restraints 0
_refine_ls_restrained_S_all 0.881
_refine_ls_R_factor_all 0.0509
_refine_ls_R_factor_gt 0.0335
_refine_ls_shift/su_max 0.003
_refine_ls_shift/su_mean 0.000
_refine_ls_structure_factor_coef Fsqd
_refine_ls_weighting_details 'calc w=1/[\s^2^(Fo^2^)+(0.0548P)^2^+0.0000P] where P=(Fo^2^+2Fc^2^)/3'
_refine_ls_weighting_scheme calc
_refine_ls_wR_factor_gt 0.0800
_refine_ls_wR_factor_ref 0.0860
_reflns_number_gt 11501
_reflns_number_total 14339
_reflns_threshold_expression >2sigma(I)
_cod_data_source_file ic901991w_si_001_6.cif
_cod_data_source_block compund_6a
_cod_depositor_comments
;
The following automatic conversions were performed:

'_symmetry_cell_setting' value 'Triclinic' changed to 'triclinic'
according to the built-in table from CIF Core dictionary named
'cif_core.dic' version 2.4.1 from 2010-06-29.

Automatic conversion script
Id: cif_fix_values 1646 2011-03-28 12:23:43Z adriana 
;
_cod_database_code 4314798

loop_
_symmetry_equiv_pos_as_xyz
'x, y, z'
'-x, -y, -z'

loop_
_atom_site_label
_atom_site_type_symbol
_atom_site_fract_x
_atom_site_fract_y
_atom_site_fract_z
_atom_site_U_iso_or_equiv
_atom_site_adp_type
_atom_site_occupancy
_atom_site_symmetry_multiplicity
_atom_site_calc_flag
_atom_site_refinement_flags
_atom_site_disorder_assembly
_atom_site_disorder_group
Pt1 Pt 0.702264(10) 0.690167(10) 0.716898(6) 0.01373(3) Uani 1 1 d . . .
Se1 Se 0.58107(3) 0.76954(3) 0.595322(18) 0.01909(6) Uani 1 1 d . . .
S1 S 0.69126(9) 0.93766(8) 0.95525(6) 0.02927(18) Uani 1 1 d . . .
Cl1 Cl 0.51046(7) 0.76995(8) 0.79141(5) 0.02453(16) Uani 1 1 d . . .
Cl2 Cl 0.43292(8) 0.64234(8) 0.37927(5) 0.02470(15) Uani 1 1 d . . .
Cl3 Cl 0.41157(11) 0.04380(10) 0.64162(8) 0.0475(3) Uani 1 1 d . . .
Cl4 Cl 0.69851(10) 0.02858(9) 0.68735(7) 0.0415(2) Uani 1 1 d . . .
P1 P 0.87047(7) 0.62789(7) 0.63090(4) 0.01363(13) Uani 1 1 d . . .
P2 P 0.78709(8) 0.60993(7) 0.83643(4) 0.01593(14) Uani 1 1 d . . .
C1 C 0.4397(3) 0.6580(3) 0.6022(2) 0.0276(7) Uani 1 1 d . . .
H1A H 0.3906 0.6685 0.5520 0.041 Uiso 1 1 calc R . .
H1B H 0.3746 0.6712 0.6483 0.041 Uiso 1 1 calc R . .
H1C H 0.4825 0.5780 0.6097 0.041 Uiso 1 1 calc R . .
C2 C 0.6998(3) 0.7075(3) 0.50839(18) 0.0207(6) Uani 1 1 d . . .
H2A H 0.6423 0.6873 0.4657 0.025 Uiso 1 1 calc R . .
H2B H 0.7607 0.7685 0.4838 0.025 Uiso 1 1 calc R . .
C3 C 0.7870(3) 0.5994(3) 0.53997(17) 0.0174(5) Uani 1 1 d . . .
H3A H 0.8579 0.5783 0.4976 0.021 Uiso 1 1 calc R . .
H3B H 0.7283 0.5325 0.5532 0.021 Uiso 1 1 calc R . .
C4 C 0.9863(3) 0.7411(3) 0.59539(17) 0.0156(5) Uani 1 1 d . . .
C5 C 0.9845(3) 0.8440(3) 0.63345(19) 0.0214(6) Uani 1 1 d . . .
H5 H 0.9229 0.8549 0.6791 0.026 Uiso 1 1 calc R . .
C6 C 1.0728(4) 0.9305(3) 0.6044(2) 0.0281(7) Uani 1 1 d . . .
H6 H 1.0718 1.0002 0.6303 0.034 Uiso 1 1 calc R . .
C7 C 1.1620(3) 0.9148(3) 0.5379(2) 0.0263(7) Uani 1 1 d . . .
H7 H 1.2223 0.9741 0.5183 0.032 Uiso 1 1 calc R . .
C8 C 1.1648(3) 0.8140(3) 0.4992(2) 0.0247(7) Uani 1 1 d . . .
H8 H 1.2261 0.8044 0.4532 0.030 Uiso 1 1 calc R . .
C9 C 1.0781(3) 0.7272(3) 0.52796(18) 0.0210(6) Uani 1 1 d . . .
H9 H 1.0806 0.6575 0.5018 0.025 Uiso 1 1 calc R . .
C10 C 0.9748(3) 0.4938(3) 0.65593(16) 0.0156(5) Uani 1 1 d . . .
C11 C 1.1178(3) 0.4916(3) 0.65899(16) 0.0168(5) Uani 1 1 d . . .
H11 H 1.1631 0.5626 0.6501 0.020 Uiso 1 1 calc R . .
C12 C 1.1938(3) 0.3848(3) 0.67510(17) 0.0206(6) Uani 1 1 d . . .
H12 H 1.2910 0.3828 0.6769 0.025 Uiso 1 1 calc R . .
C13 C 1.1279(3) 0.2822(3) 0.68828(19) 0.0234(6) Uani 1 1 d . . .
H13 H 1.1800 0.2097 0.6995 0.028 Uiso 1 1 calc R . .
C14 C 0.9851(3) 0.2837(3) 0.68538(19) 0.0231(6) Uani 1 1 d . . .
H14 H 0.9404 0.2124 0.6946 0.028 Uiso 1 1 calc R . .
C15 C 0.9088(3) 0.3892(3) 0.66907(18) 0.0185(6) Uani 1 1 d . . .
H15 H 0.8117 0.3904 0.6668 0.022 Uiso 1 1 calc R . .
C16 C 0.9705(3) 0.5725(3) 0.84032(17) 0.0181(6) Uani 1 1 d . . .
C17 C 1.0587(3) 0.6624(3) 0.81988(19) 0.0225(6) Uani 1 1 d . . .
H17 H 1.0218 0.7397 0.8041 0.027 Uiso 1 1 calc R . .
C18 C 1.1997(3) 0.6398(4) 0.8225(2) 0.0285(7) Uani 1 1 d . . .
H18 H 1.2592 0.7018 0.8096 0.034 Uiso 1 1 calc R . .
C19 C 1.2540(4) 0.5264(4) 0.8439(2) 0.0340(9) Uani 1 1 d . . .
H19 H 1.3508 0.5107 0.8453 0.041 Uiso 1 1 calc R . .
C20 C 1.1678(4) 0.4364(4) 0.86327(19) 0.0296(8) Uani 1 1 d . . .
H20 H 1.2055 0.3589 0.8778 0.036 Uiso 1 1 calc R . .
C21 C 1.0260(3) 0.4588(3) 0.86160(18) 0.0236(6) Uani 1 1 d . . .
H21 H 0.9669 0.3966 0.8749 0.028 Uiso 1 1 calc R . .
C22 C 0.7037(3) 0.4773(3) 0.87332(18) 0.0193(6) Uani 1 1 d . . .
C23 C 0.6318(3) 0.4217(3) 0.82101(19) 0.0211(6) Uani 1 1 d . . .
H23 H 0.6265 0.4533 0.7659 0.025 Uiso 1 1 calc R . .
C24 C 0.5672(4) 0.3192(3) 0.8490(2) 0.0289(7) Uani 1 1 d . . .
H24 H 0.5185 0.2812 0.8129 0.035 Uiso 1 1 calc R . .
C25 C 0.5741(4) 0.2730(3) 0.9293(2) 0.0340(8) Uani 1 1 d . . .
H25 H 0.5299 0.2036 0.9485 0.041 Uiso 1 1 calc R . .
C26 C 0.6457(5) 0.3287(4) 0.9816(2) 0.0397(10) Uani 1 1 d . . .
H26 H 0.6511 0.2968 1.0366 0.048 Uiso 1 1 calc R . .
C27 C 0.7101(4) 0.4315(4) 0.9540(2) 0.0346(9) Uani 1 1 d . . .
H27 H 0.7580 0.4699 0.9903 0.042 Uiso 1 1 calc R . .
C28 C 0.7498(3) 0.7071(3) 0.91728(18) 0.0198(6) Uani 1 1 d . . .
H28A H 0.6515 0.7041 0.9358 0.024 Uiso 1 1 calc R . .
H28B H 0.8052 0.6771 0.9639 0.024 Uiso 1 1 calc R . .
C29 C 0.7797(3) 0.8350(3) 0.8917(2) 0.0244(6) Uani 1 1 d . . .
H29A H 0.7531 0.8563 0.8352 0.029 Uiso 1 1 calc R . .
H29B H 0.8801 0.8423 0.8924 0.029 Uiso 1 1 calc R . .
C30 C 0.7950(4) 0.9377(3) 1.0386(2) 0.0257(7) Uani 1 1 d . . .
C31 C 0.7422(5) 1.0091(3) 1.0982(2) 0.0349(8) Uani 1 1 d . . .
H31 H 0.6539 1.0493 1.0936 0.042 Uiso 1 1 calc R . .
C32 C 0.8190(5) 1.0212(4) 1.1639(2) 0.0417(10) Uani 1 1 d . . .
H32 H 0.7819 1.0683 1.2048 0.050 Uiso 1 1 calc R . .
C33 C 0.9509(5) 0.9646(3) 1.1706(2) 0.0352(9) Uani 1 1 d . . .
H33 H 1.0052 0.9757 1.2143 0.042 Uiso 1 1 calc R . .
C34 C 1.0002(4) 0.8924(4) 1.1124(2) 0.0356(8) Uani 1 1 d . . .
H34 H 1.0882 0.8518 1.1174 0.043 Uiso 1 1 calc R . .
C35 C 0.9246(4) 0.8777(3) 1.0469(2) 0.0319(8) Uani 1 1 d . . .
H35 H 0.9603 0.8272 1.0078 0.038 Uiso 1 1 calc R . .
C36 C 0.5259(4) 0.0824(4) 0.7088(2) 0.0365(9) Uani 1 1 d . . .
H36A H 0.4961 0.0515 0.7646 0.044 Uiso 1 1 calc R . .
H36B H 0.5224 0.1690 0.7065 0.044 Uiso 1 1 calc R . .

loop_
_atom_site_aniso_label
_atom_site_aniso_U_11
_atom_site_aniso_U_22
_atom_site_aniso_U_33
_atom_site_aniso_U_23
_atom_site_aniso_U_13
_atom_site_aniso_U_12
Pt1 0.01205(5) 0.01740(6) 0.01210(5) -0.00402(4) 0.00074(3) -0.00098(3)
Se1 0.01801(13) 0.02069(15) 0.01836(13) -0.00409(11) -0.00369(10) 0.00523(11)
S1 0.0275(4) 0.0279(4) 0.0341(5) -0.0110(4) -0.0012(3) -0.0020(3)
Cl1 0.0168(3) 0.0303(4) 0.0256(4) -0.0071(3) 0.0087(3) 0.0017(3)
Cl2 0.0191(3) 0.0312(4) 0.0252(4) -0.0066(3) -0.0048(3) -0.0021(3)
Cl3 0.0437(6) 0.0359(6) 0.0651(7) -0.0170(5) -0.0159(5) 0.0110(4)
Cl4 0.0339(5) 0.0348(5) 0.0527(6) 0.0116(5) -0.0035(4) -0.0037(4)
P1 0.0132(3) 0.0160(3) 0.0115(3) -0.0024(3) -0.0009(2) 0.0011(3)
P2 0.0155(3) 0.0212(4) 0.0117(3) -0.0029(3) 0.0005(2) -0.0049(3)
C1 0.0175(14) 0.039(2) 0.0280(17) -0.0098(15) -0.0030(12) -0.0023(13)
C2 0.0182(13) 0.0281(16) 0.0157(13) -0.0043(12) -0.0028(10) 0.0028(12)
C3 0.0177(12) 0.0207(14) 0.0143(12) -0.0063(11) -0.0012(10) 0.0023(11)
C4 0.0161(12) 0.0178(13) 0.0125(11) -0.0014(10) -0.0006(9) 0.0017(10)
C5 0.0242(14) 0.0230(16) 0.0176(13) -0.0052(12) 0.0009(11) -0.0027(12)
C6 0.0325(17) 0.0248(17) 0.0283(17) -0.0070(14) 0.0025(13) -0.0083(14)
C7 0.0246(15) 0.0258(17) 0.0277(16) 0.0030(13) 0.0014(12) -0.0072(13)
C8 0.0226(14) 0.0278(17) 0.0210(14) 0.0045(13) 0.0041(11) 0.0007(13)
C9 0.0215(14) 0.0225(15) 0.0173(13) 0.0006(11) 0.0030(10) 0.0017(12)
C10 0.0145(11) 0.0221(14) 0.0100(11) -0.0035(10) -0.0004(9) 0.0019(10)
C11 0.0151(12) 0.0225(15) 0.0120(11) 0.0009(10) 0.0013(9) -0.0010(11)
C12 0.0155(12) 0.0320(17) 0.0134(12) -0.0032(12) -0.0006(10) 0.0060(12)
C13 0.0269(15) 0.0248(16) 0.0171(13) -0.0033(12) -0.0014(11) 0.0098(13)
C14 0.0285(16) 0.0198(15) 0.0212(14) -0.0036(12) -0.0041(12) 0.0022(12)
C15 0.0166(12) 0.0215(15) 0.0171(13) -0.0003(11) -0.0031(10) -0.0012(11)
C16 0.0164(12) 0.0264(16) 0.0119(12) -0.0017(11) -0.0011(9) -0.0039(11)
C17 0.0183(13) 0.0291(17) 0.0208(14) -0.0051(13) 0.0006(11) -0.0039(12)
C18 0.0182(14) 0.045(2) 0.0244(16) -0.0088(15) 0.0005(12) -0.0089(14)
C19 0.0212(15) 0.059(3) 0.0224(16) -0.0115(17) -0.0073(12) 0.0084(16)
C20 0.0315(17) 0.041(2) 0.0150(14) -0.0022(14) -0.0064(12) 0.0102(15)
C21 0.0271(15) 0.0295(17) 0.0135(13) 0.0004(12) -0.0017(11) -0.0014(13)
C22 0.0205(13) 0.0213(15) 0.0165(13) -0.0019(11) 0.0016(10) -0.0052(11)
C23 0.0208(13) 0.0216(15) 0.0218(14) -0.0058(12) -0.0004(11) -0.0032(12)
C24 0.0337(18) 0.0261(18) 0.0290(17) -0.0091(14) -0.0017(14) -0.0062(14)
C25 0.042(2) 0.0267(19) 0.0332(19) -0.0017(15) 0.0084(16) -0.0138(16)
C26 0.057(3) 0.041(2) 0.0223(17) 0.0053(16) 0.0025(16) -0.023(2)
C27 0.051(2) 0.037(2) 0.0174(15) 0.0021(14) -0.0031(14) -0.0237(18)
C28 0.0206(13) 0.0257(16) 0.0137(12) -0.0040(11) 0.0029(10) -0.0062(12)
C29 0.0260(15) 0.0258(17) 0.0226(15) -0.0073(13) 0.0010(12) -0.0047(13)
C30 0.0331(17) 0.0220(16) 0.0229(15) -0.0043(13) 0.0030(13) -0.0086(14)
C31 0.049(2) 0.0264(19) 0.0287(18) -0.0041(15) 0.0089(16) -0.0065(17)
C32 0.065(3) 0.033(2) 0.0278(19) -0.0070(17) 0.0037(18) -0.013(2)
C33 0.065(3) 0.0224(17) 0.0194(15) 0.0033(13) -0.0073(16) -0.0163(18)
C34 0.044(2) 0.031(2) 0.0320(19) 0.0058(16) -0.0092(16) -0.0113(17)
C35 0.042(2) 0.0302(19) 0.0254(17) -0.0049(15) 0.0001(14) -0.0124(16)
C36 0.044(2) 0.031(2) 0.034(2) -0.0039(16) 0.0020(16) -0.0005(17)

loop_
_atom_type_symbol
_atom_type_description
_atom_type_scat_dispersion_real
_atom_type_scat_dispersion_imag
_atom_type_scat_source
C C 0.0033 0.0016 'International Tables Vol C Tables 4.2.6.8 and 6.1.1.4'
H H 0.0000 0.0000 'International Tables Vol C Tables 4.2.6.8 and 6.1.1.4'
S S 0.1246 0.1234 'International Tables Vol C Tables 4.2.6.8 and 6.1.1.4'
Cl Cl 0.1484 0.1585 'International Tables Vol C Tables 4.2.6.8 and 6.1.1.4'
Se Se -0.0929 2.2259 'International Tables Vol C Tables 4.2.6.8 and 6.1.1.4'
Pt Pt -1.7033 8.3905 'International Tables Vol C Tables 4.2.6.8 and 6.1.1.4'
P P 0.1023 0.0942 'International Tables Vol C Tables 4.2.6.8 and 6.1.1.4'

loop_
_geom_angle_atom_site_label_1
_geom_angle_atom_site_label_2
_geom_angle_atom_site_label_3
_geom_angle
_geom_angle_site_symmetry_1
_geom_angle_site_symmetry_3
_geom_angle_publ_flag
P1 Pt1 P2 99.64(3) . . ?
P1 Pt1 Cl1 171.92(3) . . ?
P2 Pt1 Cl1 88.43(3) . . ?
P1 Pt1 Se1 86.09(2) . . ?
P2 Pt1 Se1 172.53(2) . . ?
Cl1 Pt1 Se1 85.91(2) . . ?
C1 Se1 C2 98.40(14) . . ?
C1 Se1 Pt1 98.64(11) . . ?
C2 Se1 Pt1 102.11(9) . . ?
C30 S1 C29 105.42(16) . . ?
C10 P1 C4 107.44(13) . . ?
C10 P1 C3 103.35(13) . . ?
C4 P1 C3 104.62(14) . . ?
C10 P1 Pt1 121.26(9) . . ?
C4 P1 Pt1 112.36(9) . . ?
C3 P1 Pt1 106.20(9) . . ?
C22 P2 C16 106.14(15) . . ?
C22 P2 C28 104.71(14) . . ?
C16 P2 C28 103.58(14) . . ?
C22 P2 Pt1 110.54(10) . . ?
C16 P2 Pt1 118.86(10) . . ?
C28 P2 Pt1 111.88(11) . . ?
Se1 C1 H1A 109.5 . . ?
Se1 C1 H1B 109.5 . . ?
H1A C1 H1B 109.5 . . ?
Se1 C1 H1C 109.5 . . ?
H1A C1 H1C 109.5 . . ?
H1B C1 H1C 109.5 . . ?
C3 C2 Se1 111.3(2) . . ?
C3 C2 H2A 109.4 . . ?
Se1 C2 H2A 109.4 . . ?
C3 C2 H2B 109.4 . . ?
Se1 C2 H2B 109.4 . . ?
H2A C2 H2B 108.0 . . ?
C2 C3 P1 109.9(2) . . ?
C2 C3 H3A 109.7 . . ?
P1 C3 H3A 109.7 . . ?
C2 C3 H3B 109.7 . . ?
P1 C3 H3B 109.7 . . ?
H3A C3 H3B 108.2 . . ?
C5 C4 C9 118.9(3) . . ?
C5 C4 P1 121.0(2) . . ?
C9 C4 P1 120.0(2) . . ?
C6 C5 C4 120.0(3) . . ?
C6 C5 H5 120.0 . . ?
C4 C5 H5 120.0 . . ?
C7 C6 C5 119.9(3) . . ?
C7 C6 H6 120.0 . . ?
C5 C6 H6 120.0 . . ?
C6 C7 C8 120.9(3) . . ?
C6 C7 H7 119.6 . . ?
C8 C7 H7 119.6 . . ?
C7 C8 C9 119.6(3) . . ?
C7 C8 H8 120.2 . . ?
C9 C8 H8 120.2 . . ?
C8 C9 C4 120.6(3) . . ?
C8 C9 H9 119.7 . . ?
C4 C9 H9 119.7 . . ?
C15 C10 C11 119.9(3) . . ?
C15 C10 P1 117.8(2) . . ?
C11 C10 P1 122.3(2) . . ?
C12 C11 C10 119.7(3) . . ?
C12 C11 H11 120.1 . . ?
C10 C11 H11 120.1 . . ?
C13 C12 C11 120.0(3) . . ?
C13 C12 H12 120.0 . . ?
C11 C12 H12 120.0 . . ?
C12 C13 C14 120.6(3) . . ?
C12 C13 H13 119.7 . . ?
C14 C13 H13 119.7 . . ?
C15 C14 C13 119.8(3) . . ?
C15 C14 H14 120.1 . . ?
C13 C14 H14 120.1 . . ?
C14 C15 C10 119.9(3) . . ?
C14 C15 H15 120.0 . . ?
C10 C15 H15 120.0 . . ?
C17 C16 C21 119.3(3) . . ?
C17 C16 P2 117.7(2) . . ?
C21 C16 P2 123.0(2) . . ?
C18 C17 C16 120.5(3) . . ?
C18 C17 H17 119.7 . . ?
C16 C17 H17 119.7 . . ?
C17 C18 C19 119.8(3) . . ?
C17 C18 H18 120.1 . . ?
C19 C18 H18 120.1 . . ?
C20 C19 C18 120.3(3) . . ?
C20 C19 H19 119.9 . . ?
C18 C19 H19 119.9 . . ?
C19 C20 C21 120.2(3) . . ?
C19 C20 H20 119.9 . . ?
C21 C20 H20 119.9 . . ?
C20 C21 C16 120.0(3) . . ?
C20 C21 H21 120.0 . . ?
C16 C21 H21 120.0 . . ?
C23 C22 C27 119.7(3) . . ?
C23 C22 P2 119.9(2) . . ?
C27 C22 P2 120.4(2) . . ?
C22 C23 C24 120.3(3) . . ?
C22 C23 H23 119.9 . . ?
C24 C23 H23 119.9 . . ?
C25 C24 C23 120.2(3) . . ?
C25 C24 H24 119.9 . . ?
C23 C24 H24 119.9 . . ?
C24 C25 C26 119.6(3) . . ?
C24 C25 H25 120.2 . . ?
C26 C25 H25 120.2 . . ?
C25 C26 C27 120.5(3) . . ?
C25 C26 H26 119.7 . . ?
C27 C26 H26 119.7 . . ?
C22 C27 C26 119.8(3) . . ?
C22 C27 H27 120.1 . . ?
C26 C27 H27 120.1 . . ?
C29 C28 P2 114.1(2) . . ?
C29 C28 H28A 108.7 . . ?
P2 C28 H28A 108.7 . . ?
C29 C28 H28B 108.7 . . ?
P2 C28 H28B 108.7 . . ?
H28A C28 H28B 107.6 . . ?
C28 C29 S1 114.0(2) . . ?
C28 C29 H29A 108.7 . . ?
S1 C29 H29A 108.7 . . ?
C28 C29 H29B 108.7 . . ?
S1 C29 H29B 108.7 . . ?
H29A C29 H29B 107.6 . . ?
C35 C30 C31 119.3(3) . . ?
C35 C30 S1 125.4(3) . . ?
C31 C30 S1 115.2(3) . . ?
C32 C31 C30 120.0(4) . . ?
C32 C31 H31 120.0 . . ?
C30 C31 H31 120.0 . . ?
C31 C32 C33 120.7(4) . . ?
C31 C32 H32 119.7 . . ?
C33 C32 H32 119.7 . . ?
C34 C33 C32 118.6(4) . . ?
C34 C33 H33 120.7 . . ?
C32 C33 H33 120.7 . . ?
C33 C34 C35 121.7(4) . . ?
C33 C34 H34 119.1 . . ?
C35 C34 H34 119.1 . . ?
C34 C35 C30 119.6(4) . . ?
C34 C35 H35 120.2 . . ?
C30 C35 H35 120.2 . . ?
Cl3 C36 Cl4 113.1(2) . . ?
Cl3 C36 H36A 108.9 . . ?
Cl4 C36 H36A 108.9 . . ?
Cl3 C36 H36B 108.9 . . ?
Cl4 C36 H36B 108.9 . . ?
H36A C36 H36B 107.8 . . ?

loop_
_geom_bond_atom_site_label_1
_geom_bond_atom_site_label_2
_geom_bond_distance
_geom_bond_site_symmetry_2
_geom_bond_publ_flag
Pt1 P1 2.2334(7) . ?
Pt1 P2 2.2750(8) . ?
Pt1 Cl1 2.3589(7) . ?
Pt1 Se1 2.4605(3) . ?
Se1 C1 1.944(4) . ?
Se1 C2 1.954(3) . ?
S1 C30 1.767(4) . ?
S1 C29 1.804(3) . ?
Cl3 C36 1.741(4) . ?
Cl4 C36 1.778(4) . ?
P1 C10 1.807(3) . ?
P1 C4 1.813(3) . ?
P1 C3 1.833(3) . ?
P2 C22 1.811(3) . ?
P2 C16 1.813(3) . ?
P2 C28 1.841(3) . ?
C1 H1A 0.9800 . ?
C1 H1B 0.9800 . ?
C1 H1C 0.9800 . ?
C2 C3 1.517(4) . ?
C2 H2A 0.9900 . ?
C2 H2B 0.9900 . ?
C3 H3A 0.9900 . ?
C3 H3B 0.9900 . ?
C4 C5 1.400(4) . ?
C4 C9 1.403(4) . ?
C5 C6 1.390(5) . ?
C5 H5 0.9500 . ?
C6 C7 1.381(5) . ?
C6 H6 0.9500 . ?
C7 C8 1.382(5) . ?
C7 H7 0.9500 . ?
C8 C9 1.383(5) . ?
C8 H8 0.9500 . ?
C9 H9 0.9500 . ?
C10 C15 1.397(4) . ?
C10 C11 1.398(4) . ?
C11 C12 1.396(4) . ?
C11 H11 0.9500 . ?
C12 C13 1.375(5) . ?
C12 H12 0.9500 . ?
C13 C14 1.397(5) . ?
C13 H13 0.9500 . ?
C14 C15 1.385(4) . ?
C14 H14 0.9500 . ?
C15 H15 0.9500 . ?
C16 C17 1.394(4) . ?
C16 C21 1.395(5) . ?
C17 C18 1.383(4) . ?
C17 H17 0.9500 . ?
C18 C19 1.388(6) . ?
C18 H18 0.9500 . ?
C19 C20 1.381(6) . ?
C19 H19 0.9500 . ?
C20 C21 1.390(5) . ?
C20 H20 0.9500 . ?
C21 H21 0.9500 . ?
C22 C23 1.387(4) . ?
C22 C27 1.388(4) . ?
C23 C24 1.399(5) . ?
C23 H23 0.9500 . ?
C24 C25 1.384(5) . ?
C24 H24 0.9500 . ?
C25 C26 1.386(6) . ?
C25 H25 0.9500 . ?
C26 C27 1.399(5) . ?
C26 H26 0.9500 . ?
C27 H27 0.9500 . ?
C28 C29 1.529(5) . ?
C28 H28A 0.9900 . ?
C28 H28B 0.9900 . ?
C29 H29A 0.9900 . ?
C29 H29B 0.9900 . ?
C30 C35 1.401(5) . ?
C30 C31 1.403(5) . ?
C31 C32 1.389(6) . ?
C31 H31 0.9500 . ?
C32 C33 1.403(6) . ?
C32 H32 0.9500 . ?
C33 C34 1.383(6) . ?
C33 H33 0.9500 . ?
C34 C35 1.386(5) . ?
C34 H34 0.9500 . ?
C35 H35 0.9500 . ?
C36 H36A 0.9900 . ?
C36 H36B 0.9900 . ?

loop_
_geom_torsion_atom_site_label_1
_geom_torsion_atom_site_label_2
_geom_torsion_atom_site_label_3
_geom_torsion_atom_site_label_4
_geom_torsion
_geom_torsion_site_symmetry_1
_geom_torsion_site_symmetry_2
_geom_torsion_site_symmetry_3
_geom_torsion_site_symmetry_4
_geom_torsion_publ_flag
P1 Pt1 Se1 C1 107.77(11) . . . . ?
P2 Pt1 Se1 C1 -32.50(19) . . . . ?
Cl1 Pt1 Se1 C1 -73.33(11) . . . . ?
P1 Pt1 Se1 C2 7.19(11) . . . . ?
P2 Pt1 Se1 C2 -133.08(19) . . . . ?
Cl1 Pt1 Se1 C2 -173.91(11) . . . . ?
P2 Pt1 P1 C10 28.02(12) . . . . ?
Cl1 Pt1 P1 C10 -155.0(2) . . . . ?
Se1 Pt1 P1 C10 -147.15(11) . . . . ?
P2 Pt1 P1 C4 -100.94(10) . . . . ?
Cl1 Pt1 P1 C4 76.1(2) . . . . ?
Se1 Pt1 P1 C4 83.89(10) . . . . ?
P2 Pt1 P1 C3 145.25(11) . . . . ?
Cl1 Pt1 P1 C3 -37.7(2) . . . . ?
Se1 Pt1 P1 C3 -29.91(11) . . . . ?
P1 Pt1 P2 C22 -100.73(11) . . . . ?
Cl1 Pt1 P2 C22 79.69(11) . . . . ?
Se1 Pt1 P2 C22 39.0(2) . . . . ?
P1 Pt1 P2 C16 22.32(13) . . . . ?
Cl1 Pt1 P2 C16 -157.26(12) . . . . ?
Se1 Pt1 P2 C16 162.01(17) . . . . ?
P1 Pt1 P2 C28 143.00(11) . . . . ?
Cl1 Pt1 P2 C28 -36.58(11) . . . . ?
Se1 Pt1 P2 C28 -77.3(2) . . . . ?
C1 Se1 C2 C3 -78.3(2) . . . . ?
Pt1 Se1 C2 C3 22.5(2) . . . . ?
Se1 C2 C3 P1 -48.9(3) . . . . ?
C10 P1 C3 C2 -177.2(2) . . . . ?
C4 P1 C3 C2 -64.8(2) . . . . ?
Pt1 P1 C3 C2 54.2(2) . . . . ?
C10 P1 C4 C5 -122.4(2) . . . . ?
C3 P1 C4 C5 128.2(2) . . . . ?
Pt1 P1 C4 C5 13.5(3) . . . . ?
C10 P1 C4 C9 58.7(3) . . . . ?
C3 P1 C4 C9 -50.7(3) . . . . ?
Pt1 P1 C4 C9 -165.5(2) . . . . ?
C9 C4 C5 C6 -0.1(5) . . . . ?
P1 C4 C5 C6 -179.0(3) . . . . ?
C4 C5 C6 C7 0.2(5) . . . . ?
C5 C6 C7 C8 0.1(6) . . . . ?
C6 C7 C8 C9 -0.5(5) . . . . ?
C7 C8 C9 C4 0.7(5) . . . . ?
C5 C4 C9 C8 -0.4(4) . . . . ?
P1 C4 C9 C8 178.6(2) . . . . ?
C4 P1 C10 C15 -167.3(2) . . . . ?
C3 P1 C10 C15 -57.1(2) . . . . ?
Pt1 P1 C10 C15 61.6(2) . . . . ?
C4 P1 C10 C11 9.9(3) . . . . ?
C3 P1 C10 C11 120.2(2) . . . . ?
Pt1 P1 C10 C11 -121.2(2) . . . . ?
C15 C10 C11 C12 0.1(4) . . . . ?
P1 C10 C11 C12 -177.1(2) . . . . ?
C10 C11 C12 C13 -0.3(4) . . . . ?
C11 C12 C13 C14 0.3(4) . . . . ?
C12 C13 C14 C15 0.0(5) . . . . ?
C13 C14 C15 C10 -0.3(5) . . . . ?
C11 C10 C15 C14 0.2(4) . . . . ?
P1 C10 C15 C14 177.6(2) . . . . ?
C22 P2 C16 C17 -175.9(2) . . . . ?
C28 P2 C16 C17 -65.9(3) . . . . ?
Pt1 P2 C16 C17 58.9(3) . . . . ?
C22 P2 C16 C21 5.0(3) . . . . ?
C28 P2 C16 C21 115.0(3) . . . . ?
Pt1 P2 C16 C21 -120.2(2) . . . . ?
C21 C16 C17 C18 -1.5(5) . . . . ?
P2 C16 C17 C18 179.3(2) . . . . ?
C16 C17 C18 C19 1.4(5) . . . . ?
C17 C18 C19 C20 -0.5(5) . . . . ?
C18 C19 C20 C21 -0.2(5) . . . . ?
C19 C20 C21 C16 0.0(5) . . . . ?
C17 C16 C21 C20 0.8(4) . . . . ?
P2 C16 C21 C20 180.0(2) . . . . ?
C16 P2 C22 C23 -113.0(3) . . . . ?
C28 P2 C22 C23 137.8(3) . . . . ?
Pt1 P2 C22 C23 17.1(3) . . . . ?
C16 P2 C22 C27 67.6(3) . . . . ?
C28 P2 C22 C27 -41.6(3) . . . . ?
Pt1 P2 C22 C27 -162.2(3) . . . . ?
C27 C22 C23 C24 -0.7(5) . . . . ?
P2 C22 C23 C24 180.0(3) . . . . ?
C22 C23 C24 C25 0.3(5) . . . . ?
C23 C24 C25 C26 -0.2(6) . . . . ?
C24 C25 C26 C27 0.5(7) . . . . ?
C23 C22 C27 C26 0.9(6) . . . . ?
P2 C22 C27 C26 -179.7(3) . . . . ?
C25 C26 C27 C22 -0.8(7) . . . . ?
C22 P2 C28 C29 -166.0(2) . . . . ?
C16 P2 C28 C29 83.0(2) . . . . ?
Pt1 P2 C28 C29 -46.2(2) . . . . ?
P2 C28 C29 S1 159.69(17) . . . . ?
C30 S1 C29 C28 83.9(3) . . . . ?
C29 S1 C30 C35 5.5(4) . . . . ?
C29 S1 C30 C31 -177.6(3) . . . . ?
C35 C30 C31 C32 0.9(6) . . . . ?
S1 C30 C31 C32 -176.2(3) . . . . ?
C30 C31 C32 C33 1.4(6) . . . . ?
C31 C32 C33 C34 -2.9(6) . . . . ?
C32 C33 C34 C35 1.9(6) . . . . ?
C33 C34 C35 C30 0.4(6) . . . . ?
C31 C30 C35 C34 -1.9(5) . . . . ?
S1 C30 C35 C34 174.9(3) . . . . ?
